data_4126951
loop_
_publ_author_name
'Harada, Jun'
'Yoneyama, Naho'
'Yokokura, Seiya'
'Takahashi, Yukihiro'
'Miura, Atsushi'
'Kitamura, Noboru'
'Inabe, Tamotsu'

_publ_section_title
;
 Ferroelectricity and Piezoelectricity in Free-Standing Polycrystalline
 Films of Plastic Crystals.
;
_journal_name_full 'Journal of the American Chemical Society'
_journal_paper_doi 10.1021/jacs.7b10539
_journal_year 2017
_chemical_formula_moiety '2(Cl2 Fe0.5), C4 H9 N'
_chemical_formula_sum 'C4 H12 Cl4 Fe N'
_chemical_formula_weight 271.80
_space_group_crystal_system orthorhombic
_space_group_IT_number 38
_space_group_name_Hall 'A 2 -2'
_space_group_name_H-M_alt 'A m m 2'
_symmetry_space_group_name_Hall 'A 2 -2'
_symmetry_space_group_name_H-M 'A m m 2'
_atom_sites_solution_hydrogens geom
_atom_sites_solution_primary dual
_audit_creation_date 2017-08-22
_audit_creation_method
;
Olex2 1.2
(compiled 2017.08.10 svn.r3458 for OlexSys, GUI svn.r5381)
;
_cell_angle_alpha 90
_cell_angle_beta 90
_cell_angle_gamma 90
_cell_formula_units_Z 2
_cell_length_a 7.218(8)
_cell_length_b 9.019(9)
_cell_length_c 9.362(10)
_cell_measurement_reflns_used 1181
_cell_measurement_temperature 330
_cell_measurement_theta_max 27.346
_cell_measurement_theta_min 2.822
_cell_volume 609.5(11)
_computing_cell_refinement 'SAINT v8.34A (Bruker, 2013)'
_computing_data_collection 'Bruker APEX2 2014.1-1 (Bruker, 2014)'
_computing_data_reduction 'SAINT v8.34A (Bruker, 2013)'
_computing_molecular_graphics 'Olex2 (Dolomanov et al., 2009)'
_computing_publication_material 'Olex2 (Dolomanov et al., 2009)'
_computing_structure_refinement 'ShelXL (Sheldrick, 2015)'
_computing_structure_solution 'ShelXT (Sheldrick, 2015)'
_diffrn_ambient_temperature 330
_diffrn_detector_area_resol_mean 8.3333
_diffrn_measured_fraction_theta_full 1.000
_diffrn_measured_fraction_theta_max 0.998
_diffrn_measurement_device_type 'Bruker APEX-II CCD'
_diffrn_measurement_method '\w scans'
_diffrn_radiation_type MoK\a
_diffrn_radiation_wavelength 0.71073
_diffrn_reflns_av_R_equivalents 0.0326
_diffrn_reflns_av_unetI/netI 0.0179
_diffrn_reflns_Laue_measured_fraction_full 1.000
_diffrn_reflns_Laue_measured_fraction_max 0.998
_diffrn_reflns_limit_h_max 9
_diffrn_reflns_limit_h_min -9
_diffrn_reflns_limit_k_max 11
_diffrn_reflns_limit_k_min -11
_diffrn_reflns_limit_l_max 12
_diffrn_reflns_limit_l_min -12
_diffrn_reflns_number 4233
_diffrn_reflns_point_group_measured_fraction_full 1.000
_diffrn_reflns_point_group_measured_fraction_max 0.998
_diffrn_reflns_theta_full 25.242
_diffrn_reflns_theta_max 27.404
_diffrn_reflns_theta_min 2.822
_diffrn_source 'rotating-anode X-ray tube'
_diffrn_standards_number 0
_exptl_absorpt_coefficient_mu 2.059
_exptl_absorpt_correction_T_max 0.704102
_exptl_absorpt_correction_T_min 0.539113
_exptl_absorpt_correction_type multi-scan
_exptl_absorpt_process_details
;
 TWINABS-2012/1 (Bruker,2012) was used for absorption correction.
 
For component 1:
 wR2(int) was 0.0896 before and 0.0400 after correction.
 The Ratio of minimum to maximum transmission is 0.77.
 The \l/2 correction factor is Not present
 
For component 2:
 wR2(int) was 0.0898 before and 0.0424 after correction.
 The Ratio of minimum to maximum transmission is 0.77.
 The \l/2 correction factor is Not present

Final HKLF 4 output contains 4233 reflections, Rint = 0.0326
 (3725 with I > 3sig(I), Rint = 0.0324)
;
_exptl_crystal_colour yellow
_exptl_crystal_colour_primary yellow
_exptl_crystal_density_diffrn 1.481
_exptl_crystal_description block
_exptl_crystal_F_000 274
_exptl_crystal_size_max 0.25
_exptl_crystal_size_mid 0.188
_exptl_crystal_size_min 0.125
_refine_diff_density_max 0.347
_refine_diff_density_min -0.196
_refine_diff_density_rms 0.062
_refine_ls_abs_structure_details
;
 Refined as an inversion twin.
;
_refine_ls_abs_structure_Flack 0.13(6)
_refine_ls_extinction_method none
_refine_ls_goodness_of_fit_ref 1.127
_refine_ls_hydrogen_treatment constr
_refine_ls_matrix_type full
_refine_ls_number_parameters 43
_refine_ls_number_reflns 803
_refine_ls_number_restraints 31
_refine_ls_restrained_S_all 1.188
_refine_ls_R_factor_all 0.0367
_refine_ls_R_factor_gt 0.0355
_refine_ls_shift/su_max 0.001
_refine_ls_shift/su_mean 0.000
_refine_ls_structure_factor_coef Fsqd
_refine_ls_weighting_details 'w=1/[\s^2^(Fo^2^)+(0.0638P)^2^+0.1268P] where P=(Fo^2^+2Fc^2^)/3'
_refine_ls_weighting_scheme calc
_refine_ls_wR_factor_gt 0.0997
_refine_ls_wR_factor_ref 0.1008
_reflns_Friedel_coverage 0.885
_reflns_Friedel_fraction_full 1.000
_reflns_Friedel_fraction_max 0.997
_reflns_number_gt 776
_reflns_number_total 803
_reflns_threshold_expression 'I > 2\s(I)'
_cod_data_source_file ja7b10539_si_004.cif
_cod_data_source_block TMA_FeCl4_330K
_cod_original_cell_volume 609.4(11)
_cod_database_code 4126951
_shelx_shelxl_version_number 2014/7
_shelx_space_group_comment
;
The symmetry employed for this shelxl refinement is uniquely defined
by the following loop, which should always be used as a source of
symmetry information in preference to the above space-group names.
They are only intended as comments.
;
_shelx_estimated_absorpt_t_max 0.783
_shelx_estimated_absorpt_t_min 0.627
_olex2_refinement_description
;
1. Twinned data refinement
 Scales: 0.87(6)
 0.13(6)
2. Fixed Uiso
 At 1.5 times of:
  All C(H,H,H) groups
3. Restrained distances
 N1-C1 \\sim N1-C2 \\sim N1-C3
 with sigma of 0.02
4. Rigid body (RIGU) restrains
 All non-hydrogen atoms
 with sigma for 1-2 distances of 0.004 and sigma for 1-3 distances of 0.004
5. Others
 Fixed Sof: C1(0.5) H1A(0.5) H1B(0.5) H1C(0.5) C2(0.25) H2C(0.25) H2A(0.25)
 H2B(0.25) C3(0.25) H3B(0.25) H3C(0.25) H3A(0.25)
6.a Me refined with riding coordinates:
 C1(H1A,H1B,H1C), C3(H3B,H3C,H3A)
;
_olex2_submission_special_instructions 'No special instructions were received'

loop_
_space_group_symop_operation_xyz
'x, y, z'
'-x, -y, z'
'x, -y, z'
'-x, y, z'
'x, y+1/2, z+1/2'
'-x, -y+1/2, z+1/2'
'x, -y+1/2, z+1/2'
'-x, y+1/2, z+1/2'

loop_
_atom_site_label
_atom_site_type_symbol
_atom_site_fract_x
_atom_site_fract_y
_atom_site_fract_z
_atom_site_U_iso_or_equiv
_atom_site_adp_type
_atom_site_occupancy
_atom_site_site_symmetry_order
_atom_site_calc_flag
_atom_site_refinement_flags_posn
_atom_site_refinement_flags_adp
_atom_site_refinement_flags_occupancy
Fe1 Fe 0.5000 0.0000 0.41366(6) 0.0644(4) Uani 1 4 d S TU P
Cl1 Cl 0.2475(3) 0.0000 0.5412(3) 0.1080(8) Uani 1 2 d S TU P
Cl2 Cl 0.5000 0.1979(3) 0.2777(3) 0.1252(9) Uani 1 2 d S TU P
N1 N 0.0000 0.5000 0.5003(8) 0.081(2) Uani 1 4 d DS TU P
C1 C 0.178(4) 0.560(3) 0.455(2) 0.180(11) Uani 0.5 1 d D U P
H1A H 0.2508 0.5852 0.5373 0.270 Uiso 0.5 1 calc R U P
H1B H 0.2427 0.4880 0.3986 0.270 Uiso 0.5 1 calc R U P
H1C H 0.1579 0.6480 0.3986 0.270 Uiso 0.5 1 calc R U P
C2 C 0.0000 0.446(4) 0.649(2) 0.160(11) Uani 0.5 2 d DS TU P
H2C H 0.1117 0.4770 0.6954 0.240 Uiso 0.25 1 calc R U P
H2A H -0.1052 0.4855 0.6982 0.240 Uiso 0.25 1 calc R U P
H2B H -0.0065 0.3395 0.6487 0.240 Uiso 0.5 2 calc R U P
C3 C 0.0000 0.354(2) 0.432(4) 0.158(9) Uani 0.5 2 d DS TU P
H3B H 0.1246 0.3176 0.4270 0.236 Uiso 0.25 1 calc R U P
H3C H -0.0744 0.2872 0.4872 0.236 Uiso 0.25 1 calc R U P
H3A H -0.0502 0.3627 0.3375 0.236 Uiso 0.25 1 calc R U P

loop_
_atom_site_aniso_label
_atom_site_aniso_U_11
_atom_site_aniso_U_22
_atom_site_aniso_U_33
_atom_site_aniso_U_23
_atom_site_aniso_U_13
_atom_site_aniso_U_12
Fe1 0.0494(5) 0.0655(5) 0.0784(6) 0.000 0.000 0.000
Cl1 0.0625(12) 0.1253(16) 0.1361(19) 0.000 0.0287(11) 0.000
Cl2 0.136(2) 0.1059(15) 0.1342(18) 0.0478(14) 0.000 0.000
N1 0.100(6) 0.064(4) 0.079(4) 0.000 0.000 0.000
C1 0.184(15) 0.21(3) 0.142(14) 0.010(12) 0.028(11) -0.066(17)
C2 0.19(3) 0.18(2) 0.108(9) 0.030(10) 0.000 0.000
C3 0.19(3) 0.104(10) 0.175(17) -0.017(12) 0.000 0.000

loop_
_atom_type_symbol
_atom_type_description
_atom_type_scat_dispersion_real
_atom_type_scat_dispersion_imag
_atom_type_scat_source
C C 0.0033 0.0016 'International Tables Vol C Tables 4.2.6.8 and 6.1.1.4'
H H 0.0000 0.0000 'International Tables Vol C Tables 4.2.6.8 and 6.1.1.4'
N N 0.0061 0.0033 'International Tables Vol C Tables 4.2.6.8 and 6.1.1.4'
Cl Cl 0.1484 0.1585 'International Tables Vol C Tables 4.2.6.8 and 6.1.1.4'
Fe Fe 0.3463 0.8444 'International Tables Vol C Tables 4.2.6.8 and 6.1.1.4'

loop_
_geom_angle_atom_site_label_1
_geom_angle_atom_site_label_2
_geom_angle_atom_site_label_3
_geom_angle
_geom_angle_site_symmetry_1
_geom_angle_site_symmetry_3
Cl1 Fe1 Cl1 113.52(17) . 2_655
Cl1 Fe1 Cl2 108.56(7) 2_655 .
Cl1 Fe1 Cl2 108.56(7) . .
Cl1 Fe1 Cl2 108.56(7) . 2_655
Cl1 Fe1 Cl2 108.56(7) 2_655 2_655
Cl2 Fe1 Cl2 109.0(2) 2_655 .
C1 N1 C1 44(2) 2_565 4
C1 N1 C1 44(2) . 3_565
C1 N1 C1 146.1(19) 4 3_565
C1 N1 C1 146.1(19) 2_565 .
C1 N1 C1 123(2) 4 .
C1 N1 C1 123(2) 2_565 3_565
C1 N1 C2 113.5(11) 4 .
C1 N1 C2 98.7(11) . 3_565
C1 N1 C2 98.7(11) 2_565 .
C1 N1 C2 98.7(11) 3_565 .
C1 N1 C2 113.5(11) 3_565 3_565
C1 N1 C2 113.5(11) 2_565 3_565
C1 N1 C2 98.7(11) 4 3_565
C1 N1 C2 113.5(11) . .
C1 N1 C3 102.0(13) 2_565 3_565
C1 N1 C3 102.0(13) . .
C1 N1 C3 102.0(13) 3_565 3_565
C1 N1 C3 62.4(12) 4 3_565
C1 N1 C3 62.4(12) . 3_565
C1 N1 C3 62.4(12) 2_565 .
C1 N1 C3 102.0(13) 4 .
C1 N1 C3 62.4(12) 3_565 .
C2 N1 C2 39(3) 3_565 .
C3 N1 C2 135(2) 3_565 .
C3 N1 C2 96(2) 3_565 3_565
C3 N1 C2 96(2) . .
C3 N1 C2 135(2) . 3_565
C3 N1 C3 128(3) . 3_565
N1 C1 H1A 109.5 . .
N1 C1 H1B 109.5 . .
N1 C1 H1C 109.5 . .
H1A C1 H1B 109.5 . .
H1A C1 H1C 109.5 . .
H1B C1 H1C 109.5 . .
N1 C2 H2C 109.5 . .
N1 C2 H2A 109.5 . .
N1 C2 H2B 109.5 . .
H2C C2 H2A 109.5 . .
H2C C2 H2B 109.5 . .
H2A C2 H2B 109.5 . .
N1 C3 H3B 109.5 . .
N1 C3 H3C 109.5 . .
N1 C3 H3A 109.5 . .
H3B C3 H3C 109.5 . .
H3B C3 H3A 109.5 . .
H3C C3 H3A 109.5 . .

loop_
_geom_bond_atom_site_label_1
_geom_bond_atom_site_label_2
_geom_bond_distance
_geom_bond_site_symmetry_2
Fe1 Cl1 2.179(3) .
Fe1 Cl1 2.179(3) 2_655
Fe1 Cl2 2.192(3) 2_655
Fe1 Cl2 2.192(3) .
N1 C1 1.46(2) 4
N1 C1 1.46(2) 3_565
N1 C1 1.46(2) .
N1 C1 1.46(2) 2_565
N1 C2 1.471(19) .
N1 C2 1.471(19) 3_565
N1 C3 1.46(2) .
N1 C3 1.46(2) 3_565
C1 H1A 0.9600 .
C1 H1B 0.9600 .
C1 H1C 0.9600 .
C2 H2C 0.9600 .
C2 H2A 0.9600 .
C2 H2B 0.9600 .
C3 H3B 0.9600 .
C3 H3C 0.9600 .
C3 H3A 0.9600 .

loop_
_twin_individual_id
_twin_individual_mass_fraction_refined
1 0.87(6)
2 0.13(6)
